data_4501948
loop_
_publ_author_name
'Zhang, Qian'
'Zhang, Jianyong'
'Yu, Qiong-Yan'
'Pan, Mei'
'Su, Cheng-Yong'

_publ_section_title
;
 Ring-Opening Isomerization Based on the 3-Connecting Node: Formation of a
 0-D M2L3Cage, 1-D Loop-and-Chain, and 2-D (6, 3) Network
;
_journal_issue 9
_journal_name_full 'Crystal Growth &amp; Design'
_journal_page_first 4076
_journal_paper_doi 10.1021/cg100742c
_journal_volume 10
_journal_year 2010
_chemical_formula_sum 'C106 H105 Ag4 Cl4 N19 O16'
_chemical_formula_weight 2474.37
_chemical_name_systematic
; 
 ? 
;
_space_group_IT_number 15
_symmetry_cell_setting monoclinic
_symmetry_space_group_name_Hall '-C 2yc'
_symmetry_space_group_name_H-M 'C 1 2/c 1'
_atom_sites_solution_hydrogens geom
_atom_sites_solution_primary direct
_atom_sites_solution_secondary difmap
_audit_creation_method SHELXL-97
_cell_angle_alpha 90.00
_cell_angle_beta 121.969(2)
_cell_angle_gamma 90.00
_cell_formula_units_Z 4
_cell_length_a 39.172(3)
_cell_length_b 9.9604(9)
_cell_length_c 34.221(3)
_cell_measurement_temperature 293(2)
_cell_volume 11326.9(17)
_computing_structure_refinement 'SHELXL-97 (Sheldrick, 1997)'
_computing_structure_solution 'SHELXS-97 (Sheldrick, 1990)'
_diffrn_ambient_temperature 293(2)
_diffrn_measured_fraction_theta_full 0.972
_diffrn_measured_fraction_theta_max 0.972
_diffrn_measurement_device_type Bruker
_diffrn_radiation_monochromator graphite
_diffrn_radiation_source 'fine-focus sealed tube'
_diffrn_radiation_type MoK\a
_diffrn_radiation_wavelength 0.71073
_diffrn_reflns_av_R_equivalents 0.0893
_diffrn_reflns_av_sigmaI/netI 0.1031
_diffrn_reflns_limit_h_max 46
_diffrn_reflns_limit_h_min -45
_diffrn_reflns_limit_k_max 11
_diffrn_reflns_limit_k_min -11
_diffrn_reflns_limit_l_max 33
_diffrn_reflns_limit_l_min -40
_diffrn_reflns_number 30749
_diffrn_reflns_theta_full 25.00
_diffrn_reflns_theta_max 25.00
_diffrn_reflns_theta_min 3.07
_exptl_absorpt_coefficient_mu 0.845
_exptl_absorpt_correction_T_max 0.8767
_exptl_absorpt_correction_T_min 0.8229
_exptl_absorpt_correction_type multi-scan
_exptl_absorpt_process_details SADABS
_exptl_crystal_colour Colorless
_exptl_crystal_density_diffrn 1.451
_exptl_crystal_density_method 'not measured'
_exptl_crystal_description Block
_exptl_crystal_F_000 5032
_exptl_crystal_size_max 0.24
_exptl_crystal_size_mid 0.20
_exptl_crystal_size_min 0.16
_refine_diff_density_max 1.594
_refine_diff_density_min -1.199
_refine_diff_density_rms 0.106
_refine_ls_extinction_method none
_refine_ls_goodness_of_fit_ref 1.003
_refine_ls_hydrogen_treatment constr
_refine_ls_matrix_type full
_refine_ls_number_parameters 747
_refine_ls_number_reflns 9684
_refine_ls_number_restraints 274
_refine_ls_restrained_S_all 1.160
_refine_ls_R_factor_all 0.1695
_refine_ls_R_factor_gt 0.0886
_refine_ls_shift/su_max 0.065
_refine_ls_shift/su_mean 0.001
_refine_ls_structure_factor_coef Fsqd
_refine_ls_weighting_details 'calc w=1/[\s^2^(Fo^2^)+(0.0851P)^2^+105.0000P] where P=(Fo^2^+2Fc^2^)/3'
_refine_ls_weighting_scheme calc
_refine_ls_wR_factor_gt 0.1889
_refine_ls_wR_factor_ref 0.2277
_reflns_number_gt 4893
_reflns_number_total 9684
_reflns_threshold_expression >2sigma(I)
_cod_data_source_file cg100742c_si_001.cif
_cod_data_source_block 2R
_cod_depositor_comments
;
The following automatic conversions were performed:

'_symmetry_cell_setting' value 'Monoclinic' changed to 'monoclinic'
according to /home/saulius/struct/CIF-dictionaries/cif_core.dic
dictionary named 'cif_core.dic' version 2.4.2 from 2011-04-26.

Automatic conversion script
Id: cif_fix_values 1715 2011-07-08 13:25:40Z adriana 
;
_cod_original_cell_volume 11327.0(17)
_cod_original_sg_symbol_H-M C2/c
_cod_database_code 4501948

loop_
_symmetry_equiv_pos_as_xyz
'x, y, z'
'-x, y, -z+1/2'
'x+1/2, y+1/2, z'
'-x+1/2, y+1/2, -z+1/2'
'-x, -y, -z'
'x, -y, z-1/2'
'-x+1/2, -y+1/2, -z'
'x+1/2, -y+1/2, z-1/2'

loop_
_atom_site_label
_atom_site_type_symbol
_atom_site_fract_x
_atom_site_fract_y
_atom_site_fract_z
_atom_site_U_iso_or_equiv
_atom_site_adp_type
_atom_site_occupancy
_atom_site_symmetry_multiplicity
_atom_site_calc_flag
_atom_site_refinement_flags
_atom_site_disorder_assembly
_atom_site_disorder_group
Ag1 Ag 0.141087(16) 0.86114(6) 0.21666(2) 0.06500(19) Uani 1 1 d . . .
Ag2 Ag 0.126974(17) 0.93781(7) -0.00449(2) 0.0749(2) Uani 1 1 d . . .
N1 N 0.10376(16) 1.0232(7) 0.2059(2) 0.064(2) Uani 1 1 d . E .
N2 N 0.05656(16) 1.1810(6) 0.1696(2) 0.0652(19) Uani 1 1 d . E .
N3 N 0.03163(15) 1.2114(6) -0.03629(19) 0.0571(18) Uani 1 1 d . E .
N4 N 0.07722(16) 1.0692(6) -0.0319(2) 0.0637(19) Uani 1 1 d . . .
N5 N 0.18326(15) 0.7062(6) 0.23868(19) 0.0564(18) Uani 1 1 d . E .
N6 N 0.22402(15) 0.5464(6) 0.2411(2) 0.0605(19) Uani 1 1 d . E .
N7 N 0.22611(15) 0.6680(7) 0.0611(2) 0.068(2) Uani 1 1 d . E .
N8 N 0.18165(17) 0.8302(7) 0.0251(2) 0.072(2) Uani 1 1 d . E .
C1 C 0.0814(2) 1.0920(8) 0.1673(3) 0.065(2) Uani 1 1 d . . .
H1A H 0.0827 1.0801 0.1412 0.078 Uiso 1 1 calc R E .
C2 C 0.0923(2) 1.0715(8) 0.2352(3) 0.064(2) Uani 1 1 d . . .
C3 C 0.1060(2) 1.0362(9) 0.2810(3) 0.085(3) Uani 1 1 d . E .
H3A H 0.1256 0.9708 0.2962 0.102 Uiso 1 1 calc R . .
C4 C 0.0896(3) 1.1003(10) 0.3027(3) 0.095(3) Uani 1 1 d . . .
H4A H 0.0983 1.0784 0.3330 0.113 Uiso 1 1 calc R E .
C5 C 0.0600(3) 1.1978(11) 0.2799(3) 0.100(3) Uani 1 1 d . E .
H5A H 0.0495 1.2399 0.2956 0.121 Uiso 1 1 calc R . .
C6 C 0.0455(2) 1.2347(9) 0.2344(3) 0.082(3) Uani 1 1 d . . .
H6A H 0.0256 1.2995 0.2193 0.098 Uiso 1 1 calc R E .
C7 C 0.0625(2) 1.1692(8) 0.2129(3) 0.063(2) Uani 1 1 d . E .
C8 C 0.02628(19) 1.2666(9) 0.1321(3) 0.072(3) Uani 1 1 d . . .
H8A H 0.0196 1.3403 0.1454 0.086 Uiso 1 1 calc R E .
H8B H 0.0020 1.2145 0.1133 0.086 Uiso 1 1 calc R . .
C9 C 0.03977(19) 1.3231(7) 0.1016(3) 0.055(2) Uani 1 1 d . E .
C10 C 0.0677(2) 1.4251(8) 0.1172(3) 0.069(3) Uani 1 1 d . . .
C11 C 0.0791(2) 1.4794(8) 0.0893(3) 0.075(3) Uani 1 1 d . E .
H11A H 0.0988 1.5458 0.1011 0.090 Uiso 1 1 calc R . .
C12 C 0.06276(19) 1.4401(7) 0.0449(3) 0.066(2) Uani 1 1 d . . .
C13 C 0.03288(19) 1.3399(8) 0.0273(3) 0.064(2) Uani 1 1 d . E .
C14 C 0.02304(19) 1.2762(7) 0.0566(3) 0.059(2) Uani 1 1 d . . .
C15 C 0.06598(19) 1.1428(8) -0.0085(3) 0.062(2) Uani 1 1 d . . .
H15A H 0.0801 1.1469 0.0235 0.074 Uiso 1 1 calc R . .
C16 C 0.0198(2) 1.1780(8) -0.0805(3) 0.059(2) Uani 1 1 d . . .
C17 C -0.0132(2) 1.2177(10) -0.1226(3) 0.082(3) Uani 1 1 d . . .
H17A H -0.0320 1.2787 -0.1245 0.098 Uiso 1 1 calc R . .
C18 C -0.0165(3) 1.1630(11) -0.1605(3) 0.096(4) Uani 1 1 d . . .
H18A H -0.0385 1.1872 -0.1891 0.115 Uiso 1 1 calc R . .
C19 C 0.0112(3) 1.0720(11) -0.1591(3) 0.098(4) Uani 1 1 d . . .
H19A H 0.0075 1.0372 -0.1863 0.117 Uiso 1 1 calc R . .
C20 C 0.0440(2) 1.0340(9) -0.1174(3) 0.076(3) Uani 1 1 d . . .
H20A H 0.0628 0.9733 -0.1156 0.092 Uiso 1 1 calc R . .
C21 C 0.0479(2) 1.0905(8) -0.0778(3) 0.062(2) Uani 1 1 d . . .
C22 C 0.1953(2) 0.6354(8) 0.2154(3) 0.061(2) Uani 1 1 d . . .
H22A H 0.1846 0.6467 0.1840 0.073 Uiso 1 1 calc R E .
C23 C 0.23258(19) 0.5572(7) 0.2856(2) 0.054(2) Uani 1 1 d . . .
C24 C 0.2601(2) 0.4927(9) 0.3259(3) 0.073(3) Uani 1 1 d . E .
H24A H 0.2775 0.4278 0.3267 0.088 Uiso 1 1 calc R . .
C25 C 0.2603(2) 0.5291(10) 0.3642(3) 0.082(3) Uani 1 1 d . . .
H25A H 0.2784 0.4875 0.3920 0.098 Uiso 1 1 calc R E .
C26 C 0.2346(3) 0.6251(11) 0.3638(3) 0.090(3) Uani 1 1 d . E .
H26A H 0.2354 0.6435 0.3909 0.108 Uiso 1 1 calc R . .
C27 C 0.2077(2) 0.6949(9) 0.3240(3) 0.075(3) Uani 1 1 d . . .
H27A H 0.1914 0.7628 0.3239 0.090 Uiso 1 1 calc R E .
C28 C 0.20673(19) 0.6564(8) 0.2836(2) 0.057(2) Uani 1 1 d . E .
C29 C 0.2444(2) 0.4504(9) 0.2275(3) 0.082(3) Uani 1 1 d . . .
H29A H 0.2446 0.3628 0.2400 0.098 Uiso 1 1 calc R E .
H29B H 0.2721 0.4783 0.2409 0.098 Uiso 1 1 calc R . .
C30 C 0.2245(2) 0.4379(8) 0.1751(3) 0.068(2) Uani 1 1 d . E .
C31 C 0.1922(2) 0.3451(8) 0.1524(3) 0.075(3) Uani 1 1 d . . .
C32 C 0.1780(2) 0.3212(9) 0.1066(3) 0.078(3) Uani 1 1 d . E .
H32A H 0.1567 0.2612 0.0909 0.093 Uiso 1 1 calc R . .
C33 C 0.1927(2) 0.3787(9) 0.0831(3) 0.075(3) Uani 1 1 d . . .
C34 C 0.2243(2) 0.4739(8) 0.1061(3) 0.070(2) Uani 1 1 d . E .
C35 C 0.2395(2) 0.5039(8) 0.1521(3) 0.065(2) Uani 1 1 d . . .
C36 C 0.2432(2) 0.5355(9) 0.0819(3) 0.083(3) Uani 1 1 d . . .
H36A H 0.2719 0.5456 0.1037 0.100 Uiso 1 1 calc R E .
H36B H 0.2397 0.4749 0.0578 0.100 Uiso 1 1 calc R . .
C37 C 0.1886(2) 0.7108(8) 0.0442(3) 0.069(3) Uani 1 1 d . . .
H37A H 0.1692 0.6611 0.0457 0.083 Uiso 1 1 calc R E .
C38 C 0.2177(2) 0.8734(8) 0.0310(2) 0.060(2) Uani 1 1 d . . .
C39 C 0.2282(2) 0.9890(9) 0.0185(3) 0.083(3) Uani 1 1 d . E .
H39A H 0.2091 1.0554 0.0025 0.099 Uiso 1 1 calc R . .
C40 C 0.2666(3) 1.0063(12) 0.0296(3) 0.104(3) Uani 1 1 d . . .
H40A H 0.2742 1.0870 0.0228 0.125 Uiso 1 1 calc R E .
C41 C 0.2941(3) 0.9063(12) 0.0508(3) 0.108(4) Uani 1 1 d . E .
H41A H 0.3197 0.9197 0.0562 0.130 Uiso 1 1 calc R . .
C42 C 0.2861(2) 0.7832(11) 0.0651(3) 0.087(3) Uani 1 1 d . . .
H42 H 0.3054 0.7170 0.0808 0.104 Uiso 1 1 calc R E .
C43 C 0.2456(2) 0.7713(9) 0.0529(3) 0.068(2) Uani 1 1 d . E .
C44 C 0.1752(3) 0.2702(10) 0.1765(3) 0.097(3) Uani 1 1 d . E .
H44A H 0.1537 0.2129 0.1548 0.146 Uiso 1 1 calc R . .
H44B H 0.1651 0.3331 0.1891 0.146 Uiso 1 1 calc R . .
H44C H 0.1960 0.2167 0.2008 0.146 Uiso 1 1 calc R . .
C45 C 0.1756(3) 0.3409(11) 0.0326(3) 0.110(4) Uani 1 1 d . E .
H45A H 0.1544 0.2764 0.0230 0.165 Uiso 1 1 calc R . .
H45B H 0.1966 0.3029 0.0295 0.165 Uiso 1 1 calc R . .
H45C H 0.1652 0.4198 0.0138 0.165 Uiso 1 1 calc R . .
C46 C 0.2719(2) 0.6094(9) 0.1768(4) 0.094(4) Uani 1 1 d . E .
H46A H 0.2793 0.6447 0.1562 0.141 Uiso 1 1 calc R . .
H46B H 0.2950 0.5696 0.2030 0.141 Uiso 1 1 calc R . .
H46C H 0.2619 0.6807 0.1869 0.141 Uiso 1 1 calc R . .
C47 C -0.0064(2) 1.1572(8) 0.0383(3) 0.085(3) Uani 1 1 d . E .
H47A H -0.0149 1.1401 0.0068 0.127 Uiso 1 1 calc R . .
H47B H -0.0295 1.1783 0.0401 0.127 Uiso 1 1 calc R . .
H47C H 0.0067 1.0789 0.0565 0.127 Uiso 1 1 calc R . .
C48 C 0.0756(2) 1.5056(10) 0.0157(3) 0.100(3) Uani 1 1 d . E .
H48A H 0.0960 1.5713 0.0336 0.150 Uiso 1 1 calc R . .
H48B H 0.0529 1.5488 -0.0100 0.150 Uiso 1 1 calc R . .
H48C H 0.0862 1.4391 0.0046 0.150 Uiso 1 1 calc R . .
C49 C 0.0878(3) 1.4796(11) 0.1678(3) 0.103(4) Uani 1 1 d . E .
H49A H 0.1063 1.5503 0.1725 0.155 Uiso 1 1 calc R . .
H49B H 0.1020 1.4081 0.1892 0.155 Uiso 1 1 calc R . .
H49C H 0.0674 1.5138 0.1725 0.155 Uiso 1 1 calc R . .
C54 C 0.0111(2) 1.3077(9) -0.0231(3) 0.074(3) Uani 1 1 d . . .
H54A H -0.0152 1.2721 -0.0325 0.089 Uiso 1 1 calc R E .
H54B H 0.0070 1.3905 -0.0400 0.089 Uiso 1 1 calc R . .
Cl1 Cl 0.11941(6) 0.8758(2) 0.09933(8) 0.0787(7) Uani 1 1 d D A 1
O1 O 0.1579(3) 0.8081(11) 0.1242(4) 0.171(6) Uani 0.60 1 d PDU A 1
O2 O 0.0983(2) 0.8151(11) 0.1202(3) 0.135(4) Uani 0.60 1 d PDU A 1
O3 O 0.1240(3) 1.0134(8) 0.1031(4) 0.137(5) Uani 0.60 1 d PDU A 1
O4 O 0.1015(3) 0.8244(11) 0.0519(3) 0.129(4) Uani 0.60 1 d PDU A 1
O1' O 0.1334(5) 0.7786(19) 0.0834(7) 0.155(6) Uani 0.40 1 d PDU B 2
O2' O 0.0793(4) 0.880(2) 0.0849(7) 0.144(6) Uani 0.40 1 d PDU C 2
O3' O 0.1310(6) 1.0016(18) 0.0800(6) 0.146(7) Uani 0.40 1 d PDU D 2
O4' O 0.1497(5) 0.906(2) 0.1494(6) 0.150(7) Uani 0.40 1 d PDU E 2
Cl2 Cl 0.08706(9) 0.6409(4) 0.91389(13) 0.0985(12) Uani 0.70 1 d PU F 1
O5 O 0.0611(4) 0.5968(17) 0.8831(6) 0.204(6) Uani 0.70 1 d PU F 1
O6 O 0.1091(4) 0.7352(17) 0.9026(5) 0.175(5) Uani 0.70 1 d PU F 1
O7 O 0.0775(2) 0.7223(10) 0.9389(3) 0.101(3) Uani 0.70 1 d PU F 1
O8 O 0.1152(3) 0.5495(11) 0.9415(4) 0.118(4) Uani 0.70 1 d PU F 1
Cl3 Cl 0.0000 0.3628(11) 0.7500 0.300 Uiso 0.60 2 d SPDU . 2
O12 O 0.0342(4) 0.266(2) 0.7640(10) 0.299(5) Uani 0.30 1 d PDU . 2
O11 O 0.0139(8) 0.435(2) 0.7934(5) 0.263(5) Uani 0.30 1 d PDU . 2
O10 O -0.0313(5) 0.253(2) 0.7348(12) 0.300 Uiso 0.30 1 d PDU . 2
O9 O -0.0167(6) 0.4355(19) 0.7054(5) 0.117(6) Uiso 0.30 1 d PDU . 2
N1W N 0.1026(5) 0.3619(11) 0.7662(5) 0.109(6) Uani 0.50 1 d PDU . .
C1W C 0.1164(5) 0.4413(13) 0.7869(6) 0.099(5) Uani 0.50 1 d PDU . .
C2W C 0.1371(5) 0.5518(16) 0.8134(7) 0.120(7) Uani 0.50 1 d PDU . .
H2W1 H 0.1480 0.6015 0.7984 0.180 Uiso 0.50 1 calc PR . .
H2W2 H 0.1586 0.5226 0.8431 0.180 Uiso 0.50 1 calc PR . .
H2W3 H 0.1190 0.6082 0.8170 0.180 Uiso 0.50 1 calc PR . .
N2W N 0.1743(2) 1.1489(14) -0.1062(4) 0.197(6) Uani 1 1 d DU . .
C3W C 0.1551(2) 1.1839(13) -0.0985(4) 0.120(3) Uani 1 1 d DU . .
C4W C 0.1236(4) 1.2518(17) -0.1027(6) 0.198(6) Uani 1 1 d DU . .
H4W1 H 0.1332 1.3219 -0.0800 0.297 Uiso 1 1 calc R . .
H4W2 H 0.1069 1.1915 -0.0981 0.297 Uiso 1 1 calc R . .
H4W3 H 0.1082 1.2905 -0.1329 0.297 Uiso 1 1 calc R . .

loop_
_atom_site_aniso_label
_atom_site_aniso_U_11
_atom_site_aniso_U_22
_atom_site_aniso_U_33
_atom_site_aniso_U_23
_atom_site_aniso_U_13
_atom_site_aniso_U_12
Ag1 0.0629(3) 0.0591(4) 0.0725(4) 0.0014(3) 0.0354(2) 0.0140(3)
Ag2 0.0734(3) 0.0666(4) 0.0851(4) 0.0087(3) 0.0423(3) 0.0214(3)
N1 0.068(3) 0.071(4) 0.060(3) 0.004(3) 0.038(3) 0.016(3)
N2 0.069(3) 0.064(4) 0.074(4) 0.008(3) 0.046(3) 0.019(3)
N3 0.057(3) 0.063(4) 0.050(3) 0.005(3) 0.028(2) 0.011(3)
N4 0.068(3) 0.059(4) 0.078(4) 0.003(3) 0.048(3) 0.010(3)
N5 0.060(3) 0.053(4) 0.056(3) 0.000(3) 0.031(2) 0.007(3)
N6 0.054(3) 0.059(4) 0.060(4) 0.007(3) 0.025(3) 0.016(3)
N7 0.062(3) 0.078(5) 0.078(4) 0.014(3) 0.047(2) 0.024(3)
N8 0.072(3) 0.064(4) 0.090(4) 0.014(3) 0.049(3) 0.017(3)
C1 0.074(4) 0.074(5) 0.061(4) 0.007(4) 0.045(3) 0.016(4)
C2 0.065(3) 0.061(5) 0.071(5) 0.007(4) 0.040(3) 0.007(4)
C3 0.098(5) 0.076(6) 0.094(6) 0.005(5) 0.060(4) 0.016(5)
C4 0.117(5) 0.102(8) 0.088(5) 0.005(5) 0.070(4) 0.009(6)
C5 0.119(5) 0.122(9) 0.105(5) -0.003(6) 0.089(4) 0.006(6)
C6 0.090(4) 0.085(6) 0.101(5) -0.002(5) 0.072(3) 0.018(4)
C7 0.062(3) 0.058(5) 0.076(5) 0.003(4) 0.042(3) 0.007(3)
C8 0.056(3) 0.093(6) 0.070(5) 0.021(4) 0.036(3) 0.025(4)
C9 0.054(3) 0.049(4) 0.060(4) 0.003(3) 0.028(3) 0.014(3)
C10 0.064(4) 0.050(5) 0.081(5) 0.011(4) 0.029(4) 0.017(4)
C11 0.074(4) 0.051(5) 0.098(6) -0.004(4) 0.044(4) -0.008(4)
C12 0.065(3) 0.044(4) 0.103(5) 0.023(4) 0.054(3) 0.012(3)
C13 0.065(3) 0.056(5) 0.076(5) 0.006(4) 0.041(3) 0.025(3)
C14 0.055(3) 0.048(4) 0.080(5) 0.010(4) 0.039(3) 0.014(3)
C15 0.060(3) 0.060(5) 0.065(4) 0.008(4) 0.033(3) 0.011(4)
C16 0.067(4) 0.052(5) 0.058(4) 0.007(3) 0.032(3) 0.004(3)
C17 0.081(5) 0.097(7) 0.060(5) 0.002(5) 0.032(4) 0.003(5)
C18 0.077(5) 0.111(8) 0.075(6) 0.018(6) 0.024(5) -0.005(5)
C19 0.104(6) 0.113(8) 0.074(6) -0.015(5) 0.045(5) -0.024(6)
C20 0.089(4) 0.064(5) 0.088(5) -0.001(4) 0.056(4) -0.003(4)
C21 0.059(4) 0.067(5) 0.052(4) 0.002(4) 0.025(3) -0.003(4)
C22 0.061(4) 0.067(5) 0.051(4) 0.009(4) 0.028(3) 0.008(4)
C23 0.060(3) 0.049(4) 0.051(4) 0.003(3) 0.028(3) -0.003(3)
C24 0.069(4) 0.076(6) 0.065(5) 0.016(4) 0.028(4) 0.008(4)
C25 0.074(5) 0.090(7) 0.067(5) 0.027(5) 0.027(4) 0.008(5)
C26 0.100(5) 0.119(8) 0.047(4) 0.004(5) 0.037(4) -0.028(6)
C27 0.074(4) 0.068(5) 0.080(5) -0.009(4) 0.038(4) -0.014(4)
C28 0.055(3) 0.064(5) 0.051(4) -0.001(4) 0.028(3) -0.006(3)
C29 0.084(4) 0.086(6) 0.078(5) 0.013(5) 0.044(4) 0.036(4)
C30 0.079(4) 0.065(5) 0.064(4) 0.004(4) 0.040(3) 0.033(4)
C31 0.086(4) 0.051(5) 0.108(5) 0.007(4) 0.066(4) 0.015(4)
C32 0.081(4) 0.065(6) 0.092(6) -0.010(4) 0.048(4) 0.001(4)
C33 0.083(4) 0.065(5) 0.078(5) 0.002(4) 0.043(4) 0.020(4)
C34 0.091(4) 0.056(5) 0.089(5) 0.020(4) 0.064(3) 0.032(4)
C35 0.069(4) 0.054(5) 0.079(5) 0.006(4) 0.043(3) 0.019(4)
C36 0.097(4) 0.077(6) 0.097(5) 0.024(4) 0.065(4) 0.038(4)
C37 0.065(3) 0.056(5) 0.100(5) 0.010(4) 0.053(3) 0.007(4)
C38 0.062(3) 0.072(5) 0.054(4) 0.002(4) 0.036(3) 0.006(4)
C39 0.117(5) 0.066(6) 0.089(5) -0.010(4) 0.071(4) -0.006(5)
C40 0.121(5) 0.108(8) 0.118(6) -0.024(6) 0.087(5) -0.028(6)
C41 0.108(5) 0.134(9) 0.117(6) -0.049(6) 0.083(4) -0.042(6)
C42 0.084(4) 0.121(8) 0.071(5) -0.008(5) 0.051(4) 0.003(5)
C43 0.063(3) 0.099(6) 0.057(4) -0.023(4) 0.043(3) -0.014(4)
C44 0.123(5) 0.075(6) 0.127(6) 0.012(5) 0.089(5) 0.011(5)
C45 0.146(6) 0.111(8) 0.091(6) -0.018(6) 0.074(5) 0.025(6)
C46 0.084(5) 0.066(6) 0.124(7) 0.002(5) 0.050(5) 0.004(4)
C47 0.085(5) 0.060(6) 0.106(6) -0.008(5) 0.049(4) -0.011(4)
C48 0.118(5) 0.074(6) 0.143(7) 0.027(5) 0.093(5) 0.011(5)
C49 0.087(6) 0.101(7) 0.088(7) -0.026(6) 0.024(5) 0.008(5)
C54 0.077(4) 0.082(6) 0.069(5) 0.006(4) 0.043(3) 0.024(4)
Cl1 0.0881(11) 0.0722(14) 0.0808(13) -0.0063(11) 0.0482(9) -0.0036(11)
O1 0.136(7) 0.168(8) 0.145(8) 0.036(7) 0.032(6) 0.021(7)
O2 0.165(6) 0.153(9) 0.143(6) -0.010(6) 0.119(5) -0.043(6)
O3 0.184(8) 0.083(7) 0.156(8) -0.013(6) 0.099(6) -0.029(7)
O4 0.157(7) 0.151(9) 0.080(6) -0.006(6) 0.063(5) -0.024(7)
O1' 0.162(8) 0.174(10) 0.141(9) -0.018(8) 0.089(7) 0.009(8)
O2' 0.121(8) 0.178(11) 0.154(10) -0.025(9) 0.088(7) -0.014(9)
O3' 0.188(10) 0.110(10) 0.136(10) 0.008(9) 0.084(8) -0.018(9)
O4' 0.132(9) 0.191(12) 0.131(10) 0.018(9) 0.074(7) 0.027(9)
Cl2 0.0716(14) 0.133(3) 0.087(2) 0.002(2) 0.0393(14) 0.0378(17)
O5 0.168(8) 0.209(10) 0.186(9) -0.069(8) 0.059(7) 0.032(8)
O6 0.166(7) 0.208(10) 0.149(8) 0.033(8) 0.082(6) 0.051(8)
O7 0.098(4) 0.101(6) 0.114(5) -0.002(5) 0.064(4) 0.003(5)
O8 0.097(5) 0.114(7) 0.147(6) 0.027(6) 0.068(4) 0.031(5)
O12 0.319(6) 0.317(7) 0.318(6) 0.094(6) 0.208(5) 0.199(6)
O11 0.296(6) 0.285(6) 0.288(6) 0.087(6) 0.209(5) 0.213(6)
N1W 0.105(8) 0.104(9) 0.108(8) 0.019(8) 0.048(6) 0.001(7)
C1W 0.093(6) 0.100(7) 0.101(7) 0.008(6) 0.049(5) 0.008(6)
C2W 0.105(9) 0.098(9) 0.113(10) -0.025(8) 0.028(7) 0.050(8)
N2W 0.184(8) 0.195(9) 0.199(8) 0.020(8) 0.093(6) 0.030(7)
C3W 0.124(4) 0.140(6) 0.141(5) -0.022(5) 0.101(3) 0.007(5)
C4W 0.195(9) 0.186(10) 0.211(10) -0.032(9) 0.105(7) -0.016(9)

loop_
_atom_type_symbol
_atom_type_description
_atom_type_scat_dispersion_real
_atom_type_scat_dispersion_imag
_atom_type_scat_source
C C 0.0033 0.0016 'International Tables Vol C Tables 4.2.6.8 and 6.1.1.4'
H H 0.0000 0.0000 'International Tables Vol C Tables 4.2.6.8 and 6.1.1.4'
N N 0.0061 0.0033 'International Tables Vol C Tables 4.2.6.8 and 6.1.1.4'
O O 0.0106 0.0060 'International Tables Vol C Tables 4.2.6.8 and 6.1.1.4'
Cl Cl 0.1484 0.1585 'International Tables Vol C Tables 4.2.6.8 and 6.1.1.4'
Ag Ag -0.8971 1.1015 'International Tables Vol C Tables 4.2.6.8 and 6.1.1.4'

loop_
_geom_angle_atom_site_label_1
_geom_angle_atom_site_label_2
_geom_angle_atom_site_label_3
_geom_angle
_geom_angle_site_symmetry_1
_geom_angle_site_symmetry_3
N1 Ag1 N5 170.8(2) . .
N1 Ag1 O4' 96.9(5) . .
N5 Ag1 O4' 89.9(5) . .
N4 Ag2 N8 172.1(2) . .
C1 N1 C2 104.2(6) . .
C1 N1 Ag1 127.7(6) . .
C2 N1 Ag1 127.5(5) . .
C1 N2 C7 106.9(6) . .
C1 N2 C8 127.1(7) . .
C7 N2 C8 125.8(7) . .
C15 N3 C16 106.4(7) . .
C15 N3 C54 128.1(6) . .
C16 N3 C54 125.4(6) . .
C15 N4 C21 105.0(6) . .
C15 N4 Ag2 126.8(5) . .
C21 N4 Ag2 128.0(6) . .
C22 N5 C28 103.7(6) . .
C22 N5 Ag1 129.9(5) . .
C28 N5 Ag1 126.3(5) . .
C22 N6 C23 107.6(7) . .
C22 N6 C29 129.4(7) . .
C23 N6 C29 123.0(6) . .
C37 N7 C43 105.7(6) . .
C37 N7 C36 127.6(7) . .
C43 N7 C36 126.6(6) . .
C37 N8 C38 106.4(6) . .
C37 N8 Ag2 125.9(5) . .
C38 N8 Ag2 127.6(5) . .
N1 C1 N2 113.5(8) . .
N1 C1 H1A 123.2 . .
N2 C1 H1A 123.2 . .
N1 C2 C7 110.1(7) . .
N1 C2 C3 130.0(7) . .
C7 C2 C3 119.9(8) . .
C4 C3 C2 118.5(8) . .
C4 C3 H3A 120.8 . .
C2 C3 H3A 120.8 . .
C3 C4 C5 120.8(10) . .
C3 C4 H4A 119.6 . .
C5 C4 H4A 119.6 . .
C4 C5 C6 122.3(10) . .
C4 C5 H5A 118.8 . .
C6 C5 H5A 118.8 . .
C7 C6 C5 116.2(8) . .
C7 C6 H6A 121.9 . .
C5 C6 H6A 121.9 . .
N2 C7 C6 132.4(7) . .
N2 C7 C2 105.2(7) . .
C6 C7 C2 122.4(8) . .
N2 C8 C9 113.8(6) . .
N2 C8 H8A 108.8 . .
C9 C8 H8A 108.8 . .
N2 C8 H8B 108.8 . .
C9 C8 H8B 108.8 . .
H8A C8 H8B 107.7 . .
C10 C9 C14 119.0(8) . .
C10 C9 C8 120.5(7) . .
C14 C9 C8 120.5(7) . .
C11 C10 C9 120.8(8) . .
C11 C10 C49 118.4(8) . .
C9 C10 C49 120.8(9) . .
C12 C11 C10 122.3(8) . .
C12 C11 H11A 118.9 . .
C10 C11 H11A 118.9 . .
C11 C12 C13 118.5(8) . .
C11 C12 C48 119.9(7) . .
C13 C12 C48 121.6(8) . .
C14 C13 C12 119.6(7) . .
C14 C13 C54 121.5(7) . .
C12 C13 C54 118.8(8) . .
C9 C14 C13 119.5(7) . .
C9 C14 C47 121.3(8) . .
C13 C14 C47 119.1(7) . .
N4 C15 N3 112.4(7) . .
N4 C15 H15A 123.8 . .
N3 C15 H15A 123.8 . .
C21 C16 N3 106.9(6) . .
C21 C16 C17 121.8(8) . .
N3 C16 C17 131.3(8) . .
C18 C17 C16 116.3(9) . .
C18 C17 H17A 121.8 . .
C16 C17 H17A 121.8 . .
C17 C18 C19 123.6(8) . .
C17 C18 H18A 118.2 . .
C19 C18 H18A 118.2 . .
C20 C19 C18 119.8(10) . .
C20 C19 H19A 120.1 . .
C18 C19 H19A 120.1 . .
C19 C20 C21 117.2(9) . .
C19 C20 H20A 121.4 . .
C21 C20 H20A 121.4 . .
C16 C21 N4 109.3(7) . .
C16 C21 C20 121.3(7) . .
N4 C21 C20 129.4(7) . .
N5 C22 N6 113.8(7) . .
N5 C22 H22A 123.1 . .
N6 C22 H22A 123.1 . .
C24 C23 N6 132.2(8) . .
C24 C23 C28 122.9(8) . .
N6 C23 C28 104.9(6) . .
C25 C24 C23 116.3(8) . .
C25 C24 H24A 121.8 . .
C23 C24 H24A 121.8 . .
C24 C25 C26 122.8(8) . .
C24 C25 H25A 118.6 . .
C26 C25 H25A 118.6 . .
C25 C26 C27 121.8(9) . .
C25 C26 H26A 119.1 . .
C27 C26 H26A 119.1 . .
C26 C27 C28 115.9(9) . .
C26 C27 H27A 122.1 . .
C28 C27 H27A 122.1 . .
C23 C28 N5 110.1(7) . .
C23 C28 C27 120.2(7) . .
N5 C28 C27 129.7(7) . .
N6 C29 C30 113.4(6) . .
N6 C29 H29A 108.9 . .
C30 C29 H29A 108.9 . .
N6 C29 H29B 108.9 . .
C30 C29 H29B 108.9 . .
H29A C29 H29B 107.7 . .
C35 C30 C31 121.6(8) . .
C35 C30 C29 121.7(7) . .
C31 C30 C29 116.5(8) . .
C32 C31 C30 116.2(9) . .
C32 C31 C44 120.5(8) . .
C30 C31 C44 123.2(8) . .
C33 C32 C31 124.4(8) . .
C33 C32 H32A 117.8 . .
C31 C32 H32A 117.8 . .
C32 C33 C34 118.5(8) . .
C32 C33 C45 120.1(8) . .
C34 C33 C45 121.3(9) . .
C35 C34 C33 119.8(9) . .
C35 C34 C36 119.7(7) . .
C33 C34 C36 120.3(8) . .
C30 C35 C34 119.4(7) . .
C30 C35 C46 119.8(8) . .
C34 C35 C46 120.8(9) . .
N7 C36 C34 113.4(7) . .
N7 C36 H36A 108.9 . .
C34 C36 H36A 108.9 . .
N7 C36 H36B 108.9 . .
C34 C36 H36B 108.9 . .
H36A C36 H36B 107.7 . .
N8 C37 N7 113.3(7) . .
N8 C37 H37A 123.3 . .
N7 C37 H37A 123.3 . .
C39 C38 C43 120.5(7) . .
C39 C38 N8 131.9(7) . .
C43 C38 N8 107.6(7) . .
C40 C39 C38 119.6(9) . .
C40 C39 H39A 120.2 . .
C38 C39 H39A 120.2 . .
C39 C40 C41 120.3(11) . .
C39 C40 H40A 119.8 . .
C41 C40 H40A 119.8 . .
C40 C41 C42 124.1(10) . .
C40 C41 H41A 117.9 . .
C42 C41 H41A 117.9 . .
C43 C42 C41 112.9(9) . .
C43 C42 H42 123.5 . .
C41 C42 H42 123.5 . .
C38 C43 N7 107.0(6) . .
C38 C43 C42 122.5(9) . .
N7 C43 C42 130.5(8) . .
C31 C44 H44A 109.5 . .
C31 C44 H44B 109.5 . .
H44A C44 H44B 109.5 . .
C31 C44 H44C 109.5 . .
H44A C44 H44C 109.5 . .
H44B C44 H44C 109.5 . .
C33 C45 H45A 109.5 . .
C33 C45 H45B 109.5 . .
H45A C45 H45B 109.5 . .
C33 C45 H45C 109.5 . .
H45A C45 H45C 109.5 . .
H45B C45 H45C 109.5 . .
C35 C46 H46A 109.5 . .
C35 C46 H46B 109.5 . .
H46A C46 H46B 109.5 . .
C35 C46 H46C 109.5 . .
H46A C46 H46C 109.5 . .
H46B C46 H46C 109.5 . .
C14 C47 H47A 109.5 . .
C14 C47 H47B 109.5 . .
H47A C47 H47B 109.5 . .
C14 C47 H47C 109.5 . .
H47A C47 H47C 109.5 . .
H47B C47 H47C 109.5 . .
C12 C48 H48A 109.5 . .
C12 C48 H48B 109.5 . .
H48A C48 H48B 109.5 . .
C12 C48 H48C 109.5 . .
H48A C48 H48C 109.5 . .
H48B C48 H48C 109.5 . .
C10 C49 H49A 109.5 . .
C10 C49 H49B 109.5 . .
H49A C49 H49B 109.5 . .
C10 C49 H49C 109.5 . .
H49A C49 H49C 109.5 . .
H49B C49 H49C 109.5 . .
N3 C54 C13 115.0(6) . .
N3 C54 H54A 108.5 . .
C13 C54 H54A 108.5 . .
N3 C54 H54B 108.5 . .
C13 C54 H54B 108.5 . .
H54A C54 H54B 107.5 . .
O3 Cl1 O1 111.4(6) . .
O3 Cl1 O2 116.2(7) . .
O1 Cl1 O2 101.5(6) . .
O3 Cl1 O4 114.1(6) . .
O1 Cl1 O4 103.0(6) . .
O2 Cl1 O4 109.1(6) . .
O5 Cl2 O8 113.6(10) . .
O5 Cl2 O7 114.5(10) . .
O8 Cl2 O7 110.7(7) . .
O5 Cl2 O6 112.5(13) . .
O8 Cl2 O6 103.9(7) . .
O7 Cl2 O6 100.4(9) . .
O11 Cl3 O11 121(2) . 2_556
O11 Cl3 O9 3.7(16) . 2_556
O11 Cl3 O9 121.5(13) 2_556 2_556
O11 Cl3 O9 121.5(13) . .
O11 Cl3 O9 3.7(16) 2_556 .
O9 Cl3 O9 121.9(17) 2_556 .
O11 Cl3 O12 101.6(13) . .
O11 Cl3 O12 115.1(18) 2_556 .
O9 Cl3 O12 98.7(14) 2_556 .
O9 Cl3 O12 118.1(16) . .
O11 Cl3 O12 115.1(18) . 2_556
O11 Cl3 O12 101.6(13) 2_556 2_556
O9 Cl3 O12 118.1(16) 2_556 2_556
O9 Cl3 O12 98.7(14) . 2_556
O12 Cl3 O12 100.5(18) . 2_556
O11 Cl3 O10 120.0(18) . .
O11 Cl3 O10 102.0(15) 2_556 .
O9 Cl3 O10 122.7(18) 2_556 .
O9 Cl3 O10 99.4(13) . .
O12 Cl3 O10 93.8(12) . .
O12 Cl3 O10 7.4(18) 2_556 .
O11 Cl3 O10 102.0(15) . 2_556
O11 Cl3 O10 120.0(18) 2_556 2_556
O9 Cl3 O10 99.4(13) 2_556 2_556
O9 Cl3 O10 122.7(18) . 2_556
O12 Cl3 O10 7.4(18) . 2_556
O12 Cl3 O10 93.8(12) 2_556 2_556
O10 Cl3 O10 87.3(18) . 2_556
O10 O12 Cl3 88(6) 2_556 .
O9 O11 Cl3 100(10) 2_556 .
O12 O10 Cl3 84(6) 2_556 .
O11 O9 Cl3 77(10) 2_556 .
N1W C1W C2W 175(3) . .
C1W C2W H2W1 109.5 . .
C1W C2W H2W2 109.5 . .
H2W1 C2W H2W2 109.5 . .
C1W C2W H2W3 109.5 . .
H2W1 C2W H2W3 109.5 . .
H2W2 C2W H2W3 109.5 . .
N2W C3W C4W 159.5(17) . .
C3W C4W H4W1 109.5 . .
C3W C4W H4W2 109.5 . .
H4W1 C4W H4W2 109.5 . .
C3W C4W H4W3 109.5 . .
H4W1 C4W H4W3 109.5 . .
H4W2 C4W H4W3 109.5 . .

loop_
_geom_bond_atom_site_label_1
_geom_bond_atom_site_label_2
_geom_bond_distance
_geom_bond_site_symmetry_2
Ag1 N1 2.076(6) .
Ag1 N5 2.088(6) .
Ag1 O4' 2.54(2) .
Ag2 N4 2.111(6) .
Ag2 N8 2.113(6) .
N1 C1 1.324(9) .
N1 C2 1.386(11) .
N2 C1 1.349(10) .
N2 C7 1.380(11) .
N2 C8 1.473(9) .
N3 C15 1.352(8) .
N3 C16 1.369(10) .
N3 C54 1.467(11) .
N4 C15 1.322(11) .
N4 C21 1.385(9) .
N5 C22 1.323(10) .
N5 C28 1.400(9) .
N6 C22 1.334(9) .
N6 C23 1.381(10) .
N6 C29 1.470(11) .
N7 C37 1.333(9) .
N7 C43 1.396(11) .
N7 C36 1.480(10) .
N8 C37 1.315(10) .
N8 C38 1.386(10) .
C1 H1A 0.9300 .
C2 C7 1.396(10) .
C2 C3 1.406(12) .
C3 C4 1.370(14) .
C3 H3A 0.9300 .
C4 C5 1.392(13) .
C4 H4A 0.9300 .
C5 C6 1.395(13) .
C5 H5A 0.9300 .
C6 C7 1.388(12) .
C6 H6A 0.9300 .
C8 C9 1.505(12) .
C8 H8A 0.9700 .
C8 H8B 0.9700 .
C9 C10 1.377(10) .
C9 C14 1.396(11) .
C10 C11 1.361(13) .
C10 C49 1.572(13) .
C11 C12 1.357(12) .
C11 H11A 0.9300 .
C12 C13 1.408(10) .
C12 C48 1.487(13) .
C13 C14 1.404(12) .
C13 C54 1.498(11) .
C14 C47 1.538(10) .
C15 H15A 0.9300 .
C16 C21 1.366(11) .
C16 C17 1.390(10) .
C17 C18 1.347(14) .
C17 H17A 0.9300 .
C18 C19 1.397(15) .
C18 H18A 0.9300 .
C19 C20 1.375(11) .
C19 H19A 0.9300 .
C20 C21 1.400(12) .
C20 H20A 0.9300 .
C22 H22A 0.9300 .
C23 C24 1.378(10) .
C23 C28 1.390(10) .
C24 C25 1.358(13) .
C24 H24A 0.9300 .
C25 C26 1.381(14) .
C25 H25A 0.9300 .
C26 C27 1.389(11) .
C26 H26A 0.9300 .
C27 C28 1.413(12) .
C27 H27A 0.9300 .
C29 C30 1.534(11) .
C29 H29A 0.9700 .
C29 H29B 0.9700 .
C30 C35 1.373(12) .
C30 C31 1.422(11) .
C31 C32 1.377(13) .
C31 C44 1.504(14) .
C32 C33 1.340(14) .
C32 H32A 0.9300 .
C33 C34 1.422(11) .
C33 C45 1.533(13) .
C34 C35 1.387(11) .
C34 C36 1.507(13) .
C35 C46 1.514(11) .
C36 H36A 0.9700 .
C36 H36B 0.9700 .
C37 H37A 0.9300 .
C38 C39 1.365(12) .
C38 C43 1.386(11) .
C39 C40 1.352(12) .
C39 H39A 0.9300 .
C40 C41 1.360(14) .
C40 H40A 0.9300 .
C41 C42 1.416(15) .
C41 H41A 0.9300 .
C42 C43 1.414(11) .
C42 H42 0.9300 .
C44 H44A 0.9600 .
C44 H44B 0.9600 .
C44 H44C 0.9600 .
C45 H45A 0.9600 .
C45 H45B 0.9600 .
C45 H45C 0.9600 .
C46 H46A 0.9600 .
C46 H46B 0.9600 .
C46 H46C 0.9600 .
C47 H47A 0.9600 .
C47 H47B 0.9600 .
C47 H47C 0.9600 .
C48 H48A 0.9600 .
C48 H48B 0.9600 .
C48 H48C 0.9600 .
C49 H49A 0.9600 .
C49 H49B 0.9600 .
C49 H49C 0.9600 .
C54 H54A 0.9700 .
C54 H54B 0.9700 .
Cl1 O3 1.379(8) .
Cl1 O1 1.447(9) .
Cl1 O2 1.477(9) .
Cl1 O4 1.479(8) .
Cl2 O5 1.097(14) .
Cl2 O8 1.355(10) .
Cl2 O7 1.367(11) .
Cl2 O6 1.459(18) .
Cl3 O11 1.471(13) .
Cl3 O11 1.471(13) 2_556
Cl3 O9 1.491(13) 2_556
Cl3 O9 1.491(12) .
Cl3 O12 1.510(14) .
Cl3 O12 1.510(14) 2_556
Cl3 O10 1.517(14) .
Cl3 O10 1.517(14) 2_556
O12 O10 0.19(5) 2_556
O11 O9 0.10(4) 2_556
O10 O12 0.19(5) 2_556
O9 O11 0.10(4) 2_556
N1W C1W 1.007(10) .
C1W C2W 1.383(16) .
C2W H2W1 0.9600 .
C2W H2W2 0.9600 .
C2W H2W3 0.9600 .
N2W C3W 0.982(10) .
C3W C4W 1.347(14) .
C4W H4W1 0.9600 .
C4W H4W2 0.9600 .
C4W H4W3 0.9600 .
